data_4310199
loop_
_publ_author_name
'Namal de Silva'
'Lawrence F. Dahl'

_publ_section_title
;
Synthesis and Structural Analysis of the First Nanosized Platinum-Gold
Carbonyl/Phosphine Cluster, Pt13[Au2(PPh3)2]2(CO)10(PPh3)4, Containing a
Pt-Centered [Ph3PAu-AuPPh3]-Capped Icosahedral Pt12 Cage
;
_journal_name_full 'Inorganic Chemistry'
_journal_page_first 9604
_journal_page_last 9606
_journal_paper_doi 10.1021/ic050990v
_journal_volume 44
_journal_year 2005
_chemical_formula_moiety Pt13Au4(PPh3)8(CO)10
_chemical_formula_sum 'C154 H120 Au4 O10 P8 Pt13'
_chemical_formula_weight 5702.30
_chemical_name_common 'Platinum gold Carbonyl Phosphine cluster'
_chemical_name_systematic
; 
 ? 
;
_space_group_IT_number 2
_symmetry_cell_setting triclinic
_symmetry_space_group_name_Hall '-P 1'
_symmetry_space_group_name_H-M 'P -1'
_atom_sites_solution_hydrogens geom
_atom_sites_solution_primary direct
_atom_sites_solution_secondary difmap
_audit_creation_method SHELXL-97
_cell_angle_alpha 78.963(2)
_cell_angle_beta 63.6960(10)
_cell_angle_gamma 63.132(2)
_cell_formula_units_Z 1
_cell_length_a 15.9017(16)
_cell_length_b 16.0409(16)
_cell_length_c 17.5928(18)
_cell_measurement_temperature 173(2)
_cell_volume 3588.4(6)
_computing_structure_refinement 'SHELXL-97 (Sheldrick, 1997)'
_computing_structure_solution 'SHELXS-97 (Sheldrick, 1990)'
_diffrn_ambient_temperature 173(2)
_diffrn_measured_fraction_theta_full 0.950
_diffrn_measured_fraction_theta_max 0.950
_diffrn_radiation_monochromator graphite
_diffrn_radiation_source 'fine-focus sealed tube'
_diffrn_radiation_type MoK\a
_diffrn_radiation_wavelength 0.71073
_diffrn_reflns_av_R_equivalents 0.0835
_diffrn_reflns_av_sigmaI/netI 0.1639
_diffrn_reflns_limit_h_max 21
_diffrn_reflns_limit_h_min -21
_diffrn_reflns_limit_k_max 21
_diffrn_reflns_limit_k_min -21
_diffrn_reflns_limit_l_max 22
_diffrn_reflns_limit_l_min -22
_diffrn_reflns_number 32128
_diffrn_reflns_theta_full 28.33
_diffrn_reflns_theta_max 28.33
_diffrn_reflns_theta_min 1.29
_exptl_absorpt_coefficient_mu 16.828
_exptl_absorpt_correction_T_max 0.4317
_exptl_absorpt_correction_T_min 0.1071
_exptl_crystal_colour dark_red
_exptl_crystal_density_diffrn 2.639
_exptl_crystal_density_method 'not measured'
_exptl_crystal_description 'thin plate'
_exptl_crystal_F_000 2574
_exptl_crystal_size_max 0.24
_exptl_crystal_size_mid 0.09
_exptl_crystal_size_min 0.06
_refine_diff_density_max 5.400
_refine_diff_density_min -7.052
_refine_diff_density_rms 0.976
_refine_ls_extinction_method none
_refine_ls_goodness_of_fit_ref 0.976
_refine_ls_hydrogen_treatment mixed
_refine_ls_matrix_type full
_refine_ls_number_parameters 443
_refine_ls_number_reflns 17003
_refine_ls_number_restraints 0
_refine_ls_restrained_S_all 0.976
_refine_ls_R_factor_all 0.1518
_refine_ls_R_factor_gt 0.0733
_refine_ls_shift/su_max 0.001
_refine_ls_shift/su_mean 0.000
_refine_ls_structure_factor_coef Fsqd
_refine_ls_weighting_details 'calc w=1/[\s^2^(Fo^2^)+(0.1053P)^2^+0.0000P] where P=(Fo^2^+2Fc^2^)/3'
_refine_ls_weighting_scheme calc
_refine_ls_wR_factor_gt 0.1630
_refine_ls_wR_factor_ref 0.2009
_reflns_number_gt 9776
_reflns_number_total 17003
_reflns_threshold_expression >2sigma(I)
_cod_data_source_file ic050990vsi20051003_022453.cif
_cod_data_source_block pg198
_cod_depositor_comments
;
The following automatic conversions were performed:
'_symmetry_cell_setting' value 'Triclinic' changed to 'triclinic'
according to '/home/saulius/struct/CIF-dictionaries/cif_core.dic'
dictionary named 'cif_core.dic' version 2.4.1 from 2010-06-29.

Automatic conversion script
Id: cif_fix_enum 1527 2010-12-29 10:47:43Z saulius 
;
_cod_database_code 4310199

loop_
_symmetry_equiv_pos_as_xyz
'x, y, z'
'-x, -y, -z'

loop_
_atom_site_label
_atom_site_type_symbol
_atom_site_fract_x
_atom_site_fract_y
_atom_site_fract_z
_atom_site_U_iso_or_equiv
_atom_site_adp_type
_atom_site_occupancy
_atom_site_symmetry_multiplicity
_atom_site_calc_flag
_atom_site_refinement_flags
_atom_site_disorder_assembly
_atom_site_disorder_group
Pt7 Pt 0.5000 0.5000 0.5000 0.0130(2) Uani 1 2 d S . .
Pt6 Pt 0.54536(6) 0.64194(5) 0.40544(5) 0.01639(18) Uani 1 1 d . . .
Pt5 Pt 0.39435(6) 0.59113(5) 0.40234(5) 0.01652(18) Uani 1 1 d . . .
Pt3 Pt 0.69605(6) 0.47960(5) 0.43434(5) 0.01800(18) Uani 1 1 d . . .
Pt1 Pt 0.60651(6) 0.47090(5) 0.32894(5) 0.01742(18) Uani 1 1 d . . .
Pt4 Pt 0.45345(6) 0.39852(5) 0.43181(5) 0.01873(18) Uani 1 1 d . . .
Pt2 Pt 0.64508(6) 0.32405(5) 0.44966(5) 0.01703(18) Uani 1 1 d . . .
Au1 Au 0.80399(6) 0.34209(6) 0.30508(5) 0.0283(2) Uani 1 1 d . . .
Au2 Au 0.63572(7) 0.29334(6) 0.30219(5) 0.0287(2) Uani 1 1 d . . .
P1 P 0.9772(4) 0.2812(4) 0.2385(4) 0.0298(14) Uani 1 1 d . . .
P4 P 0.3013(4) 0.6383(4) 0.3231(4) 0.0272(13) Uani 1 1 d . . .
P3 P 0.6102(4) 0.7482(4) 0.3387(4) 0.0253(13) Uani 1 1 d . . .
P2 P 0.6893(5) 0.2007(4) 0.1943(4) 0.0329(14) Uani 1 1 d . . .
C6 C 0.1963(18) 0.7559(15) 0.3456(14) 0.031(5) Uiso 1 1 d . . .
C4 C 0.4450(17) 0.6914(15) 0.3507(14) 0.031(5) Uiso 1 1 d . . .
C7 C 0.189(2) 0.8138(18) 0.3979(17) 0.048(7) Uiso 1 1 d . . .
H7 H 0.2337 0.7913 0.4245 0.058 Uiso 1 1 calc R . .
C8 C 0.5252(18) 0.8683(15) 0.3818(14) 0.030(5) Uiso 1 1 d . . .
C9 C 0.382(2) 0.6292(17) 0.2089(16) 0.042(6) Uiso 1 1 d . . .
C10 C 0.4283(18) 0.8924(16) 0.4322(14) 0.034(5) Uiso 1 1 d . . .
H10 H 0.4028 0.8468 0.4490 0.040 Uiso 1 1 calc R . .
C11 C 0.445(3) 0.699(2) 0.071(2) 0.072(10) Uiso 1 1 d . . .
H11 H 0.4439 0.7500 0.0355 0.087 Uiso 1 1 calc R . .
C12 C 0.042(2) 0.934(2) 0.3777(19) 0.063(8) Uiso 1 1 d . . .
H12 H -0.0127 0.9932 0.3910 0.075 Uiso 1 1 calc R . .
C13 C 0.125(2) 0.790(2) 0.3104(19) 0.058(8) Uiso 1 1 d . . .
H13 H 0.1281 0.7529 0.2740 0.070 Uiso 1 1 calc R . .
C14 C 0.113(2) 0.907(2) 0.413(2) 0.064(9) Uiso 1 1 d . . .
H14 H 0.1121 0.9487 0.4441 0.077 Uiso 1 1 calc R . .
C15 C 1.043(2) 0.1812(18) 0.1671(17) 0.045(7) Uiso 1 1 d . . .
C16 C 0.6361(18) 0.7594(16) 0.2239(14) 0.034(5) Uiso 1 1 d . . .
C17 C 0.7606(19) 0.2381(16) 0.0897(15) 0.036(6) Uiso 1 1 d . . .
C18 C 1.023(2) 0.3656(19) 0.1742(17) 0.048(7) Uiso 1 1 d . . .
C19 C 0.7328(16) 0.7256(14) 0.3391(13) 0.023(5) Uiso 1 1 d . . .
C20 C 1.034(2) 0.2372(18) 0.3157(16) 0.044(6) Uiso 1 1 d . . .
C21 C 0.362(2) 0.9819(17) 0.4614(16) 0.043(6) Uiso 1 1 d . . .
H21 H 0.2936 0.9962 0.4975 0.052 Uiso 1 1 calc R . .
C22 C 0.564(2) 0.9366(19) 0.3562(18) 0.053(7) Uiso 1 1 d . . .
H22 H 0.6332 0.9201 0.3206 0.063 Uiso 1 1 calc R . .
C23 C 0.984(2) 0.2562(17) 0.3967(15) 0.040(6) Uiso 1 1 d . . .
H23 H 0.9133 0.2933 0.4165 0.048 Uiso 1 1 calc R . .
C24 C 0.5888(18) 0.1912(16) 0.1798(14) 0.034(5) Uiso 1 1 d . . .
C25 C 0.2352(18) 0.5687(15) 0.3323(14) 0.032(5) Uiso 1 1 d . . .
O2 O 0.8025(12) 0.1230(11) 0.4217(10) 0.037(4) Uiso 1 1 d . . .
C26 C 0.777(2) 0.0763(17) 0.1996(16) 0.039(6) Uiso 1 1 d . . .
C27 C 0.047(3) 0.883(2) 0.330(2) 0.075(10) Uiso 1 1 d . . .
H27 H -0.0014 0.9050 0.3059 0.090 Uiso 1 1 calc R . .
C28 C 0.398(2) 1.0509(19) 0.4374(17) 0.048(7) Uiso 1 1 d . . .
H28 H 0.3534 1.1117 0.4577 0.057 Uiso 1 1 calc R . .
C29 C 0.227(2) 0.5399(19) 0.2658(18) 0.053(7) Uiso 1 1 d . . .
H29 H 0.2603 0.5561 0.2104 0.063 Uiso 1 1 calc R . .
C30 C 0.171(2) 0.4880(18) 0.2806(17) 0.048(7) Uiso 1 1 d . . .
H30 H 0.1653 0.4729 0.2353 0.057 Uiso 1 1 calc R . .
C31 C 0.607(3) 0.108(2) 0.1460(19) 0.062(8) Uiso 1 1 d . . .
H31 H 0.6674 0.0541 0.1347 0.074 Uiso 1 1 calc R . .
O4 O 0.4255(13) 0.7525(12) 0.3045(11) 0.045(4) Uiso 1 1 d . . .
C32 C 0.918(3) 0.663(2) 0.281(2) 0.069(9) Uiso 1 1 d . . .
H32 H 0.9811 0.6348 0.2358 0.083 Uiso 1 1 calc R . .
C33 C 1.025(2) 0.2268(19) 0.4534(19) 0.056(8) Uiso 1 1 d . . .
H33 H 0.9832 0.2405 0.5107 0.067 Uiso 1 1 calc R . .
C34 C 1.130(3) 0.176(2) 0.427(2) 0.079(10) Uiso 1 1 d . . .
H34 H 1.1593 0.1582 0.4659 0.095 Uiso 1 1 calc R . .
C35 C 0.918(3) 0.678(2) 0.353(2) 0.065(9) Uiso 1 1 d . . .
H35 H 0.9800 0.6604 0.3580 0.078 Uiso 1 1 calc R . .
C36 C 0.822(2) 0.7209(18) 0.4235(18) 0.051(7) Uiso 1 1 d . . .
H36 H 0.8188 0.7373 0.4728 0.061 Uiso 1 1 calc R . .
C37 C 1.104(2) 0.183(2) 0.0832(18) 0.055(8) Uiso 1 1 d . . .
H37 H 1.1143 0.2367 0.0599 0.066 Uiso 1 1 calc R . .
C38 C 0.826(2) 0.6877(17) 0.2723(17) 0.045(7) Uiso 1 1 d . . .
H38 H 0.8288 0.6784 0.2205 0.054 Uiso 1 1 calc R . .
C39 C 0.844(2) 0.2503(18) 0.0771(18) 0.051(7) Uiso 1 1 d . . .
H39 H 0.8609 0.2399 0.1232 0.062 Uiso 1 1 calc R . .
C40 C 0.896(3) -0.108(2) 0.209(2) 0.067(9) Uiso 1 1 d . . .
H40 H 0.9313 -0.1726 0.2121 0.080 Uiso 1 1 calc R . .
C41 C 0.778(3) 0.292(2) -0.048(2) 0.072(9) Uiso 1 1 d . . .
H41 H 0.7498 0.3124 -0.0881 0.086 Uiso 1 1 calc R . .
C42 C 0.824(2) -0.061(2) 0.2822(19) 0.057(8) Uiso 1 1 d . . .
H42 H 0.8132 -0.0895 0.3349 0.068 Uiso 1 1 calc R . .
C43 C 0.906(3) 0.277(2) 0.002(2) 0.065(9) Uiso 1 1 d . . .
H43 H 0.9658 0.2812 -0.0049 0.078 Uiso 1 1 calc R . .
C44 C 0.869(3) 0.296(2) -0.063(2) 0.082(11) Uiso 1 1 d . . .
H44 H 0.9077 0.3122 -0.1162 0.099 Uiso 1 1 calc R . .
C45 C 0.679(2) 0.676(2) 0.1814(18) 0.055(8) Uiso 1 1 d . . .
H45 H 0.6997 0.6197 0.2086 0.066 Uiso 1 1 calc R . .
C46 C 0.766(2) 0.036(2) 0.273(2) 0.061(8) Uiso 1 1 d . . .
H46 H 0.7175 0.0723 0.3220 0.073 Uiso 1 1 calc R . .
C47 C 1.191(3) 0.151(2) 0.345(2) 0.085(11) Uiso 1 1 d . . .
H47 H 1.2620 0.1154 0.3265 0.102 Uiso 1 1 calc R . .
C48 C 0.180(2) 0.5395(18) 0.4128(17) 0.048(7) Uiso 1 1 d . . .
H48 H 0.1818 0.5566 0.4598 0.057 Uiso 1 1 calc R . .
O3 O 0.9053(13) 0.4853(11) 0.3690(10) 0.041(4) Uiso 1 1 d . . .
C3 C 0.8257(16) 0.4825(14) 0.3945(13) 0.026(5) Uiso 1 1 d . . .
O1 O 0.3583(17) 0.3032(14) 0.3846(13) 0.069(6) Uiso 1 1 d . . .
C49 C 0.421(2) 0.2693(19) 0.1774(17) 0.048(7) Uiso 1 1 d . . .
H49 H 0.3620 0.3239 0.1846 0.058 Uiso 1 1 calc R . .
C50 C 0.733(2) 0.7373(16) 0.4155(16) 0.041(6) Uiso 1 1 d . . .
H50 H 0.6710 0.7570 0.4631 0.049 Uiso 1 1 calc R . .
C51 C 0.497(2) 0.268(2) 0.1950(18) 0.057(8) Uiso 1 1 d . . .
H51 H 0.4865 0.3214 0.2182 0.069 Uiso 1 1 calc R . .
C1 C 0.395(2) 0.3393(18) 0.4006(16) 0.044(6) Uiso 1 1 d . . .
C2 C 0.7427(17) 0.1981(15) 0.4298(14) 0.029(5) Uiso 1 1 d . . .
C52 C 0.370(2) 0.711(2) 0.1601(19) 0.059(8) Uiso 1 1 d . . .
H52 H 0.3191 0.7697 0.1830 0.071 Uiso 1 1 calc R . .
C53 C 1.091(3) 0.495(3) 0.074(2) 0.079(10) Uiso 1 1 d . . .
H53 H 1.1141 0.5375 0.0372 0.095 Uiso 1 1 calc R . .
C54 C 0.460(2) 0.547(2) 0.169(2) 0.062(8) Uiso 1 1 d . . .
H54 H 0.4697 0.4932 0.2014 0.075 Uiso 1 1 calc R . .
C55 C 1.150(3) 0.434(3) 0.096(2) 0.092(12) Uiso 1 1 d . . .
H55 H 1.2161 0.4296 0.0798 0.110 Uiso 1 1 calc R . .
C56 C 0.511(3) 0.614(2) 0.041(2) 0.075(10) Uiso 1 1 d . . .
H56 H 0.5527 0.6075 -0.0171 0.090 Uiso 1 1 calc R . .
C57 C 0.853(3) 0.025(2) 0.125(2) 0.071(10) Uiso 1 1 d . . .
H57 H 0.8578 0.0541 0.0732 0.086 Uiso 1 1 calc R . .
C58 C 1.118(3) 0.364(3) 0.152(2) 0.094(12) Uiso 1 1 d . . .
H58 H 1.1634 0.3164 0.1721 0.113 Uiso 1 1 calc R . .
C59 C 0.126(2) 0.4888(19) 0.4269(19) 0.055(7) Uiso 1 1 d . . .
H59 H 0.0902 0.4740 0.4818 0.065 Uiso 1 1 calc R . .
C60 C 0.524(3) 0.538(2) 0.087(2) 0.068(9) Uiso 1 1 d . . .
H60 H 0.5760 0.4807 0.0640 0.082 Uiso 1 1 calc R . .
C61 C 0.524(3) 0.116(2) 0.131(2) 0.079(10) Uiso 1 1 d . . .
H61 H 0.5309 0.0651 0.1074 0.095 Uiso 1 1 calc R . .
C62 C 1.030(3) 0.106(3) 0.196(3) 0.089(12) Uiso 1 1 d . . .
H62 H 0.9873 0.1041 0.2532 0.107 Uiso 1 1 calc R . .
C63 C 0.126(2) 0.4592(19) 0.3580(18) 0.056(8) Uiso 1 1 d . . .
H63 H 0.0942 0.4198 0.3658 0.067 Uiso 1 1 calc R . .
O5 O 0.7107(13) 0.4701(11) 0.1373(10) 0.039(4) Uiso 1 1 d . . .
C5 C 0.6690(17) 0.4691(14) 0.2112(13) 0.027(5) Uiso 1 1 d . . .
C64 C 1.144(3) 0.025(3) 0.063(2) 0.081(11) Uiso 1 1 d . . .
H64 H 1.1852 -0.0296 0.0300 0.097 Uiso 1 1 calc R . .
C65 C 0.632(3) 0.838(3) 0.098(2) 0.082(11) Uiso 1 1 d . . .
H65 H 0.6130 0.8937 0.0691 0.098 Uiso 1 1 calc R . .
C66 C 0.921(3) -0.067(3) 0.127(2) 0.087(11) Uiso 1 1 d . . .
H66 H 0.9777 -0.0991 0.0789 0.104 Uiso 1 1 calc R . .
C67 C 1.136(3) 0.187(3) 0.285(3) 0.105(14) Uiso 1 1 d . . .
H67 H 1.1740 0.1733 0.2270 0.126 Uiso 1 1 calc R . .
C68 C 1.152(3) 0.102(2) 0.031(2) 0.077(10) Uiso 1 1 d . . .
H68 H 1.1892 0.1051 -0.0270 0.092 Uiso 1 1 calc R . .
C69 C 0.433(3) 0.195(2) 0.151(2) 0.071(9) Uiso 1 1 d . . .
H69 H 0.3788 0.1934 0.1446 0.085 Uiso 1 1 calc R . .
C70 C 0.615(3) 0.847(3) 0.185(2) 0.084(11) Uiso 1 1 d . . .
H70 H 0.5932 0.9029 0.2113 0.100 Uiso 1 1 calc R . .
C71 C 0.670(3) 0.760(2) 0.054(2) 0.082(11) Uiso 1 1 d . . .
H71 H 0.6805 0.7624 -0.0024 0.098 Uiso 1 1 calc R . .
C72 C 0.966(3) 0.442(2) 0.150(2) 0.066(9) Uiso 1 1 d . . .
H72 H 0.8965 0.4518 0.1739 0.079 Uiso 1 1 calc R . .
C73 C 0.735(3) 0.257(2) 0.025(2) 0.074(10) Uiso 1 1 d . . .
H73 H 0.6800 0.2450 0.0322 0.088 Uiso 1 1 calc R . .
C74 C 1.078(3) 0.023(3) 0.143(3) 0.103(13) Uiso 1 1 d . . .
H74 H 1.0625 -0.0286 0.1643 0.123 Uiso 1 1 calc R . .
C75 C 0.693(3) 0.678(3) 0.094(3) 0.109(14) Uiso 1 1 d . . .
H75 H 0.7176 0.6232 0.0658 0.131 Uiso 1 1 calc R . .
C76 C 0.499(2) 1.030(2) 0.3836(19) 0.064(9) Uiso 1 1 d . . .
H76 H 0.5240 1.0759 0.3658 0.077 Uiso 1 1 calc R . .
C77 C 0.985(3) 0.512(3) 0.095(2) 0.090(12) Uiso 1 1 d . . .
H77 H 0.9390 0.5612 0.0759 0.108 Uiso 1 1 calc R . .

loop_
_atom_site_aniso_label
_atom_site_aniso_U_11
_atom_site_aniso_U_22
_atom_site_aniso_U_33
_atom_site_aniso_U_23
_atom_site_aniso_U_13
_atom_site_aniso_U_12
Pt7 0.0123(5) 0.0171(5) 0.0176(5) 0.0038(4) -0.0100(4) -0.0100(4)
Pt6 0.0160(4) 0.0199(4) 0.0204(4) 0.0038(3) -0.0099(3) -0.0121(3)
Pt5 0.0153(4) 0.0226(4) 0.0195(4) 0.0041(3) -0.0122(3) -0.0108(3)
Pt3 0.0142(4) 0.0242(4) 0.0233(4) 0.0039(3) -0.0107(3) -0.0126(3)
Pt1 0.0162(4) 0.0219(4) 0.0180(4) 0.0017(3) -0.0085(3) -0.0101(3)
Pt4 0.0183(4) 0.0252(4) 0.0226(4) 0.0020(3) -0.0119(3) -0.0142(3)
Pt2 0.0145(4) 0.0206(4) 0.0201(4) 0.0013(3) -0.0088(3) -0.0092(3)
Au1 0.0173(4) 0.0365(5) 0.0279(5) -0.0035(4) -0.0056(4) -0.0105(4)
Au2 0.0326(5) 0.0314(5) 0.0256(4) -0.0053(4) -0.0099(4) -0.0159(4)
P1 0.014(3) 0.038(3) 0.033(3) -0.005(3) -0.005(2) -0.009(3)
P4 0.022(3) 0.038(3) 0.031(3) 0.008(3) -0.019(3) -0.014(3)
P3 0.025(3) 0.024(3) 0.028(3) 0.002(2) -0.008(2) -0.014(2)
P2 0.040(4) 0.036(3) 0.033(3) 0.001(3) -0.021(3) -0.020(3)

loop_
_atom_type_symbol
_atom_type_description
_atom_type_scat_dispersion_real
_atom_type_scat_dispersion_imag
_atom_type_scat_source
C C 0.0033 0.0016 'International Tables Vol C Tables 4.2.6.8 and 6.1.1.4'
O O 0.0106 0.0060 'International Tables Vol C Tables 4.2.6.8 and 6.1.1.4'
P P 0.1023 0.0942 'International Tables Vol C Tables 4.2.6.8 and 6.1.1.4'
Pt Pt -1.7033 8.3905 'International Tables Vol C Tables 4.2.6.8 and 6.1.1.4'
Au Au -2.0133 8.8022 'International Tables Vol C Tables 4.2.6.8 and 6.1.1.4'
H H 0.0000 0.0000 'International Tables Vol C Tables 4.2.6.8 and 6.1.1.4'

loop_
_geom_angle_atom_site_label_1
_geom_angle_atom_site_label_2
_geom_angle_atom_site_label_3
_geom_angle
_geom_angle_site_symmetry_1
_geom_angle_site_symmetry_3
_geom_angle_publ_flag
Pt3 Pt7 Pt3 179.999(1) . 2_666 ?
Pt3 Pt7 Pt4 61.78(2) . 2_666 ?
Pt3 Pt7 Pt4 118.22(2) 2_666 2_666 ?
Pt3 Pt7 Pt4 118.22(2) . . ?
Pt3 Pt7 Pt4 61.78(2) 2_666 . ?
Pt4 Pt7 Pt4 180.00(3) 2_666 . ?
Pt3 Pt7 Pt5 64.19(2) . 2_666 ?
Pt3 Pt7 Pt5 115.81(2) 2_666 2_666 ?
Pt4 Pt7 Pt5 62.77(2) 2_666 2_666 ?
Pt4 Pt7 Pt5 117.23(2) . 2_666 ?
Pt3 Pt7 Pt5 115.81(2) . . ?
Pt3 Pt7 Pt5 64.19(2) 2_666 . ?
Pt4 Pt7 Pt5 117.23(2) 2_666 . ?
Pt4 Pt7 Pt5 62.77(2) . . ?
Pt5 Pt7 Pt5 180.0 2_666 . ?
Pt3 Pt7 Pt2 115.24(2) . 2_666 ?
Pt3 Pt7 Pt2 64.76(2) 2_666 2_666 ?
Pt4 Pt7 Pt2 64.13(2) 2_666 2_666 ?
Pt4 Pt7 Pt2 115.87(2) . 2_666 ?
Pt5 Pt7 Pt2 116.22(2) 2_666 2_666 ?
Pt5 Pt7 Pt2 63.78(2) . 2_666 ?
Pt3 Pt7 Pt2 64.76(2) . . ?
Pt3 Pt7 Pt2 115.24(2) 2_666 . ?
Pt4 Pt7 Pt2 115.87(2) 2_666 . ?
Pt4 Pt7 Pt2 64.13(2) . . ?
Pt5 Pt7 Pt2 63.78(2) 2_666 . ?
Pt5 Pt7 Pt2 116.22(2) . . ?
Pt2 Pt7 Pt2 180.0 2_666 . ?
Pt3 Pt7 Pt6 61.78(2) . . ?
Pt3 Pt7 Pt6 118.23(2) 2_666 . ?
Pt4 Pt7 Pt6 62.63(2) 2_666 . ?
Pt4 Pt7 Pt6 117.37(2) . . ?
Pt5 Pt7 Pt6 115.73(2) 2_666 . ?
Pt5 Pt7 Pt6 64.27(2) . . ?
Pt2 Pt7 Pt6 63.42(2) 2_666 . ?
Pt2 Pt7 Pt6 116.58(2) . . ?
Pt3 Pt7 Pt6 118.22(2) . 2_666 ?
Pt3 Pt7 Pt6 61.77(2) 2_666 2_666 ?
Pt4 Pt7 Pt6 117.37(2) 2_666 2_666 ?
Pt4 Pt7 Pt6 62.63(2) . 2_666 ?
Pt5 Pt7 Pt6 64.27(2) 2_666 2_666 ?
Pt5 Pt7 Pt6 115.73(2) . 2_666 ?
Pt2 Pt7 Pt6 116.58(2) 2_666 2_666 ?
Pt2 Pt7 Pt6 63.42(2) . 2_666 ?
Pt6 Pt7 Pt6 180.00(4) . 2_666 ?
Pt3 Pt7 Pt1 116.52(2) . 2_666 ?
Pt3 Pt7 Pt1 63.48(2) 2_666 2_666 ?
Pt4 Pt7 Pt1 64.57(2) 2_666 2_666 ?
Pt4 Pt7 Pt1 115.43(2) . 2_666 ?
Pt5 Pt7 Pt1 62.71(2) 2_666 2_666 ?
Pt5 Pt7 Pt1 117.29(2) . 2_666 ?
Pt2 Pt7 Pt1 64.29(2) 2_666 2_666 ?
Pt2 Pt7 Pt1 115.71(2) . 2_666 ?
Pt6 Pt7 Pt1 117.02(2) . 2_666 ?
Pt6 Pt7 Pt1 62.98(2) 2_666 2_666 ?
Pt3 Pt7 Pt1 63.48(2) . . ?
Pt3 Pt7 Pt1 116.52(2) 2_666 . ?
Pt4 Pt7 Pt1 115.44(2) 2_666 . ?
Pt4 Pt7 Pt1 64.56(2) . . ?
Pt5 Pt7 Pt1 117.29(2) 2_666 . ?
Pt5 Pt7 Pt1 62.71(2) . . ?
Pt2 Pt7 Pt1 115.71(2) 2_666 . ?
Pt2 Pt7 Pt1 64.29(2) . . ?
Pt6 Pt7 Pt1 62.98(2) . . ?
Pt6 Pt7 Pt1 117.02(2) 2_666 . ?
Pt1 Pt7 Pt1 179.998(2) 2_666 . ?
C4 Pt6 P3 91.6(7) . . ?
C4 Pt6 Pt7 101.3(6) . . ?
P3 Pt6 Pt7 167.17(16) . . ?
C4 Pt6 Pt3 143.3(6) . . ?
P3 Pt6 Pt3 110.51(16) . . ?
Pt7 Pt6 Pt3 58.29(2) . . ?
C4 Pt6 Pt4 139.6(6) . 2_666 ?
P3 Pt6 Pt4 111.76(16) . 2_666 ?
Pt7 Pt6 Pt4 58.10(2) . 2_666 ?
Pt3 Pt6 Pt4 59.11(3) . 2_666 ?
C4 Pt6 Pt1 82.6(6) . . ?
P3 Pt6 Pt1 123.66(14) . . ?
Pt7 Pt6 Pt1 58.53(2) . . ?
Pt3 Pt6 Pt1 60.75(3) . . ?
Pt4 Pt6 Pt1 107.96(3) 2_666 . ?
C4 Pt6 Pt2 78.9(6) . 2_666 ?
P3 Pt6 Pt2 126.25(14) . 2_666 ?
Pt7 Pt6 Pt2 57.95(2) . 2_666 ?
Pt3 Pt6 Pt2 107.75(3) . 2_666 ?
Pt4 Pt6 Pt2 60.70(3) 2_666 2_666 ?
Pt1 Pt6 Pt2 107.52(3) . 2_666 ?
C4 Pt6 Pt5 44.0(6) . . ?
P3 Pt6 Pt5 135.39(16) . . ?
Pt7 Pt6 Pt5 57.39(2) . . ?
Pt3 Pt6 Pt5 107.17(3) . . ?
Pt4 Pt6 Pt5 107.61(3) 2_666 . ?
Pt1 Pt6 Pt5 58.98(3) . . ?
Pt2 Pt6 Pt5 59.64(3) 2_666 . ?
C4 Pt5 P4 89.6(7) . . ?
C4 Pt5 Pt7 102.3(7) . . ?
P4 Pt5 Pt7 167.41(16) . . ?
C4 Pt5 Pt4 145.1(6) . . ?
P4 Pt5 Pt4 109.14(16) . . ?
Pt7 Pt5 Pt4 58.53(2) . . ?
C4 Pt5 Pt1 83.3(6) . . ?
P4 Pt5 Pt1 119.19(15) . . ?
Pt7 Pt5 Pt1 59.16(2) . . ?
Pt4 Pt5 Pt1 61.89(3) . . ?
C4 Pt5 Pt2 78.9(6) . 2_666 ?
P4 Pt5 Pt2 129.41(15) . 2_666 ?
Pt7 Pt5 Pt2 58.25(2) . 2_666 ?
Pt4 Pt5 Pt2 107.81(3) . 2_666 ?
Pt1 Pt5 Pt2 108.25(3) . 2_666 ?
C4 Pt5 Pt3 139.6(6) . 2_666 ?
P4 Pt5 Pt3 115.13(15) . 2_666 ?
Pt7 Pt5 Pt3 57.60(2) . 2_666 ?
Pt4 Pt5 Pt3 58.28(3) . 2_666 ?
Pt1 Pt5 Pt3 108.12(3) . 2_666 ?
Pt2 Pt5 Pt3 60.66(3) 2_666 2_666 ?
C4 Pt5 Pt6 44.0(7) . . ?
P4 Pt5 Pt6 133.13(15) . . ?
Pt7 Pt5 Pt6 58.34(2) . . ?
Pt4 Pt5 Pt6 108.82(3) . . ?
Pt1 Pt5 Pt6 59.87(3) . . ?
Pt2 Pt5 Pt6 59.66(3) 2_666 . ?
Pt3 Pt5 Pt6 107.79(3) 2_666 . ?
C3 Pt3 Pt7 171.8(6) . . ?
C3 Pt3 Pt4 113.1(6) . 2_666 ?
Pt7 Pt3 Pt4 59.34(2) . 2_666 ?
C3 Pt3 Pt6 114.4(6) . . ?
Pt7 Pt3 Pt6 59.93(2) . . ?
Pt4 Pt3 Pt6 61.19(3) 2_666 . ?
C3 Pt3 Au1 82.7(6) . . ?
Pt7 Pt3 Au1 104.86(3) . . ?
Pt4 Pt3 Au1 164.13(4) 2_666 . ?
Pt6 Pt3 Au1 113.87(4) . . ?
C3 Pt3 Pt1 124.7(6) . . ?
Pt7 Pt3 Pt1 59.08(2) . . ?
Pt4 Pt3 Pt1 109.72(3) 2_666 . ?
Pt6 Pt3 Pt1 60.90(3) . . ?
Au1 Pt3 Pt1 58.11(3) . . ?
C3 Pt3 Pt5 122.3(7) . 2_666 ?
Pt7 Pt3 Pt5 58.21(2) . 2_666 ?
Pt4 Pt3 Pt5 59.96(3) 2_666 2_666 ?
Pt6 Pt3 Pt5 109.25(3) . 2_666 ?
Au1 Pt3 Pt5 111.98(3) . 2_666 ?
Pt1 Pt3 Pt5 108.68(3) . 2_666 ?
C3 Pt3 Pt2 129.9(6) . . ?
Pt7 Pt3 Pt2 58.06(2) . . ?
Pt4 Pt3 Pt2 108.33(3) 2_666 . ?
Pt6 Pt3 Pt2 109.46(3) . . ?
Au1 Pt3 Pt2 57.72(3) . . ?
Pt1 Pt3 Pt2 60.60(3) . . ?
Pt5 Pt3 Pt2 59.63(3) 2_666 . ?
C5 Pt1 Pt7 171.9(6) . . ?
C5 Pt1 Au1 80.6(7) . . ?
Pt7 Pt1 Au1 105.62(3) . . ?
C5 Pt1 Au2 81.8(6) . . ?
Pt7 Pt1 Au2 105.06(3) . . ?
Au1 Pt1 Au2 68.99(3) . . ?
C5 Pt1 Pt5 115.7(7) . . ?
Pt7 Pt1 Pt5 58.13(2) . . ?
Au1 Pt1 Pt5 163.63(4) . . ?
Au2 Pt1 Pt5 111.19(4) . . ?
C5 Pt1 Pt3 123.8(7) . . ?
Pt7 Pt1 Pt3 57.44(2) . . ?
Au1 Pt1 Pt3 60.68(3) . . ?
Au2 Pt1 Pt3 115.15(4) . . ?
Pt5 Pt1 Pt3 106.99(3) . . ?
C5 Pt1 Pt6 114.6(6) . . ?
Pt7 Pt1 Pt6 58.49(2) . . ?
Au1 Pt1 Pt6 113.89(4) . . ?
Au2 Pt1 Pt6 163.54(4) . . ?
Pt5 Pt1 Pt6 61.15(3) . . ?
Pt3 Pt1 Pt6 58.35(3) . . ?
C5 Pt1 Pt2 130.5(7) . . ?
Pt7 Pt1 Pt2 57.50(2) . . ?
Au1 Pt1 Pt2 58.43(3) . . ?
Au2 Pt1 Pt2 59.44(3) . . ?
Pt5 Pt1 Pt2 106.83(3) . . ?
Pt3 Pt1 Pt2 60.38(3) . . ?
Pt6 Pt1 Pt2 107.25(3) . . ?
C5 Pt1 Pt4 125.7(7) . . ?
Pt7 Pt1 Pt4 57.14(2) . . ?
Au1 Pt1 Pt4 112.29(4) . . ?
Au2 Pt1 Pt4 58.34(3) . . ?
Pt5 Pt1 Pt4 58.79(3) . . ?
Pt3 Pt1 Pt4 106.87(3) . . ?
Pt6 Pt1 Pt4 107.41(3) . . ?
Pt2 Pt1 Pt4 59.39(3) . . ?
C1 Pt4 Pt7 168.8(8) . . ?
C1 Pt4 Pt3 109.9(8) . 2_666 ?
Pt7 Pt4 Pt3 58.88(2) . 2_666 ?
C1 Pt4 Au2 85.0(8) . . ?
Pt7 Pt4 Au2 106.17(3) . . ?
Pt3 Pt4 Au2 165.04(4) 2_666 . ?
C1 Pt4 Pt5 117.8(8) . . ?
Pt7 Pt4 Pt5 58.70(2) . . ?
Pt3 Pt4 Pt5 61.77(3) 2_666 . ?
Au2 Pt4 Pt5 111.83(4) . . ?
C1 Pt4 Pt6 116.3(8) . 2_666 ?
Pt7 Pt4 Pt6 59.27(2) . 2_666 ?
Pt3 Pt4 Pt6 59.70(3) 2_666 2_666 ?
Au2 Pt4 Pt6 114.47(4) . 2_666 ?
Pt5 Pt4 Pt6 109.50(3) . 2_666 ?
C1 Pt4 Pt2 130.3(8) . . ?
Pt7 Pt4 Pt2 58.16(2) . . ?
Pt3 Pt4 Pt2 107.92(3) 2_666 . ?
Au2 Pt4 Pt2 59.81(3) . . ?
Pt5 Pt4 Pt2 107.94(3) . . ?
Pt6 Pt4 Pt2 60.32(3) 2_666 . ?
C1 Pt4 Pt1 130.7(8) . . ?
Pt7 Pt4 Pt1 58.30(2) . . ?
Pt3 Pt4 Pt1 108.84(3) 2_666 . ?
Au2 Pt4 Pt1 58.53(3) . . ?
Pt5 Pt4 Pt1 59.32(3) . . ?
Pt6 Pt4 Pt1 109.01(3) 2_666 . ?
Pt2 Pt4 Pt1 60.24(3) . . ?
C2 Pt2 Pt7 172.4(7) . . ?
C2 Pt2 Au1 79.6(7) . . ?
Pt7 Pt2 Au1 106.13(3) . . ?
C2 Pt2 Au2 82.0(7) . . ?
Pt7 Pt2 Au2 104.56(3) . . ?
Au1 Pt2 Au2 68.39(3) . . ?
C2 Pt2 Pt5 115.4(7) . 2_666 ?
Pt7 Pt2 Pt5 57.96(2) . 2_666 ?
Au1 Pt2 Pt5 114.24(3) . 2_666 ?
Au2 Pt2 Pt5 162.52(4) . 2_666 ?
C2 Pt2 Pt6 115.7(7) . 2_666 ?
Pt7 Pt2 Pt6 58.63(2) . 2_666 ?
Au1 Pt2 Pt6 164.69(4) . 2_666 ?
Au2 Pt2 Pt6 111.88(4) . 2_666 ?
Pt5 Pt2 Pt6 60.70(3) 2_666 2_666 ?
C2 Pt2 Pt4 125.1(7) . . ?
Pt7 Pt2 Pt4 57.71(2) . . ?
Au1 Pt2 Pt4 113.10(4) . . ?
Au2 Pt2 Pt4 58.26(3) . . ?
Pt5 Pt2 Pt4 107.10(3) 2_666 . ?
Pt6 Pt2 Pt4 58.99(3) 2_666 . ?
C2 Pt2 Pt3 124.1(7) . . ?
Pt7 Pt2 Pt3 57.18(2) . . ?
Au1 Pt2 Pt3 60.15(3) . . ?
Au2 Pt2 Pt3 112.68(3) . . ?
Pt5 Pt2 Pt3 59.71(3) 2_666 . ?
Pt6 Pt2 Pt3 107.85(3) 2_666 . ?
Pt4 Pt2 Pt3 106.59(3) . . ?
C2 Pt2 Pt1 129.3(7) . . ?
Pt7 Pt2 Pt1 58.21(2) . . ?
Au1 Pt2 Pt1 58.34(3) . . ?
Au2 Pt2 Pt1 58.10(3) . . ?
Pt5 Pt2 Pt1 107.47(3) 2_666 . ?
Pt6 Pt2 Pt1 108.05(3) 2_666 . ?
Pt4 Pt2 Pt1 60.38(3) . . ?
Pt3 Pt2 Pt1 59.02(3) . . ?
P1 Au1 Pt1 154.53(17) . . ?
P1 Au1 Pt2 142.04(17) . . ?
Pt1 Au1 Pt2 63.23(3) . . ?
P1 Au1 Pt3 121.15(16) . . ?
Pt1 Au1 Pt3 61.21(3) . . ?
Pt2 Au1 Pt3 62.13(3) . . ?
P1 Au1 Au2 133.28(16) . . ?
Pt1 Au1 Au2 55.69(3) . . ?
Pt2 Au1 Au2 56.55(3) . . ?
Pt3 Au1 Au2 105.22(3) . . ?
P2 Au2 Pt4 138.85(18) . . ?
P2 Au2 Pt1 139.27(17) . . ?
Pt4 Au2 Pt1 63.13(3) . . ?
P2 Au2 Pt2 150.74(18) . . ?
Pt4 Au2 Pt2 61.93(3) . . ?
Pt1 Au2 Pt2 62.46(3) . . ?
P2 Au2 Au1 115.29(17) . . ?
Pt4 Au2 Au1 105.47(3) . . ?
Pt1 Au2 Au1 55.32(3) . . ?
Pt2 Au2 Au1 55.07(3) . . ?
C18 P1 C20 108.0(13) . . ?
C18 P1 C15 103.8(12) . . ?
C20 P1 C15 102.7(12) . . ?
C18 P1 Au1 112.3(9) . . ?
C20 P1 Au1 110.2(9) . . ?
C15 P1 Au1 119.0(9) . . ?
C25 P4 C6 101.8(11) . . ?
C25 P4 C9 101.3(11) . . ?
C6 P4 C9 108.0(11) . . ?
C25 P4 Pt5 115.3(8) . . ?
C6 P4 Pt5 116.3(8) . . ?
C9 P4 Pt5 112.6(9) . . ?
C19 P3 C8 103.9(10) . . ?
C19 P3 C16 103.5(10) . . ?
C8 P3 C16 104.6(10) . . ?
C19 P3 Pt6 115.8(7) . . ?
C8 P3 Pt6 114.4(7) . . ?
C16 P3 Pt6 113.3(8) . . ?
C24 P2 C17 103.1(11) . . ?
C24 P2 C26 102.8(11) . . ?
C17 P2 C26 103.6(11) . . ?
C24 P2 Au2 115.5(8) . . ?
C17 P2 Au2 114.3(8) . . ?
C26 P2 Au2 115.9(8) . . ?
C7 C6 C13 117(2) . . ?
C7 C6 P4 119(2) . . ?
C13 C6 P4 123.3(19) . . ?
O4 C4 Pt5 134(2) . . ?
O4 C4 Pt6 134.4(19) . . ?
Pt5 C4 Pt6 92.0(10) . . ?
C6 C7 C14 122(3) . . ?
C10 C8 C22 119(2) . . ?
C10 C8 P3 121.5(18) . . ?
C22 C8 P3 119.6(19) . . ?
C54 C9 C52 117(3) . . ?
C54 C9 P4 123(2) . . ?
C52 C9 P4 119(2) . . ?
C8 C10 C21 123(2) . . ?
C56 C11 C52 120(3) . . ?
C27 C12 C14 123(3) . . ?
C6 C13 C27 120(3) . . ?
C12 C14 C7 117(3) . . ?
C62 C15 C37 118(3) . . ?
C62 C15 P1 119(2) . . ?
C37 C15 P1 123(2) . . ?
C45 C16 C70 124(3) . . ?
C45 C16 P3 115(2) . . ?
C70 C16 P3 121(2) . . ?
C73 C17 C39 116(3) . . ?
C73 C17 P2 125(2) . . ?
C39 C17 P2 119(2) . . ?
C72 C18 C58 111(3) . . ?
C72 C18 P1 123(3) . . ?
C58 C18 P1 126(3) . . ?
C38 C19 C50 118(2) . . ?
C38 C19 P3 124.1(18) . . ?
C50 C19 P3 117.9(17) . . ?
C23 C20 C67 119(3) . . ?
C23 C20 P1 125(2) . . ?
C67 C20 P1 116(3) . . ?
C10 C21 C28 120(3) . . ?
C8 C22 C76 121(3) . . ?
C20 C23 C33 125(3) . . ?
C51 C24 C31 120(3) . . ?
C51 C24 P2 119(2) . . ?
C31 C24 P2 121(2) . . ?
C29 C25 C48 113(2) . . ?
C29 C25 P4 127(2) . . ?
C48 C25 P4 120.4(19) . . ?
C46 C26 C57 120(3) . . ?
C46 C26 P2 119(2) . . ?
C57 C26 P2 120(2) . . ?
C12 C27 C13 121(4) . . ?
C76 C28 C21 120(3) . . ?
C30 C29 C25 122(3) . . ?
C63 C30 C29 122(3) . . ?
C61 C31 C24 113(3) . . ?
C35 C32 C38 122(3) . . ?
C23 C33 C34 119(3) . . ?
C47 C34 C33 121(4) . . ?
C32 C35 C36 119(3) . . ?
C50 C36 C35 118(3) . . ?
C15 C37 C68 120(3) . . ?
C19 C38 C32 120(3) . . ?
C17 C39 C43 126(3) . . ?
C42 C40 C66 125(3) . . ?
C73 C41 C44 116(4) . . ?
C40 C42 C46 115(3) . . ?
C39 C43 C44 112(3) . . ?
C41 C44 C43 122(4) . . ?
C16 C45 C75 119(3) . . ?
C26 C46 C42 123(3) . . ?
C34 C47 C67 115(4) . . ?
C59 C48 C25 125(3) . . ?
O3 C3 Pt3 179(2) . . ?
C69 C49 C51 119(3) . . ?
C36 C50 C19 123(2) . . ?
C49 C51 C24 122(3) . . ?
O1 C1 Pt4 178(3) . . ?
O2 C2 Pt2 176(2) . . ?
C9 C52 C11 116(3) . . ?
C55 C53 C77 128(4) . . ?
C60 C54 C9 125(3) . . ?
C53 C55 C58 118(4) . . ?
C11 C56 C60 124(4) . . ?
C66 C57 C26 122(3) . . ?
C18 C58 C55 122(4) . . ?
C48 C59 C63 119(3) . . ?
C56 C60 C54 118(3) . . ?
C69 C61 C31 123(3) . . ?
C15 C62 C74 123(4) . . ?
C30 C63 C59 119(3) . . ?
O5 C5 Pt1 176.9(19) . . ?
C68 C64 C74 120(4) . . ?
C71 C65 C70 129(4) . . ?
C57 C66 C40 114(3) . . ?
C20 C67 C47 119(4) . . ?
C64 C68 C37 121(4) . . ?
C49 C69 C61 122(4) . . ?
C16 C70 C65 110(3) . . ?
C75 C71 C65 118(4) . . ?
C18 C72 C77 133(4) . . ?
C17 C73 C41 127(4) . . ?
C64 C74 C62 117(4) . . ?
C71 C75 C45 120(4) . . ?
C28 C76 C22 118(3) . . ?
C72 C77 C53 107(3) . . ?

loop_
_geom_bond_atom_site_label_1
_geom_bond_atom_site_label_2
_geom_bond_distance
_geom_bond_site_symmetry_2
_geom_bond_publ_flag
Pt7 Pt3 2.6817(8) . ?
Pt7 Pt3 2.6817(8) 2_666 ?
Pt7 Pt4 2.6946(8) 2_666 ?
Pt7 Pt4 2.6946(7) . ?
Pt7 Pt5 2.6995(8) 2_666 ?
Pt7 Pt5 2.6996(8) . ?
Pt7 Pt2 2.7080(8) 2_666 ?
Pt7 Pt2 2.7081(8) . ?
Pt7 Pt6 2.7281(7) . ?
Pt7 Pt6 2.7281(7) 2_666 ?
Pt7 Pt1 2.7293(8) 2_666 ?
Pt7 Pt1 2.7294(8) . ?
Pt6 C4 2.01(2) . ?
Pt6 P3 2.258(5) . ?
Pt6 Pt3 2.7774(11) . ?
Pt6 Pt4 2.8187(11) 2_666 ?
Pt6 Pt1 2.8508(10) . ?
Pt6 Pt2 2.8573(10) 2_666 ?
Pt6 Pt5 2.8871(11) . ?
Pt5 C4 2.01(2) . ?
Pt5 P4 2.263(6) . ?
Pt5 Pt4 2.8092(11) . ?
Pt5 Pt1 2.8249(11) . ?
Pt5 Pt2 2.8568(10) 2_666 ?
Pt5 Pt3 2.8592(11) 2_666 ?
Pt3 C3 1.88(2) . ?
Pt3 Pt4 2.7604(11) 2_666 ?
Pt3 Au1 2.8323(11) . ?
Pt3 Pt1 2.8468(11) . ?
Pt3 Pt5 2.8591(11) 2_666 ?
Pt3 Pt2 2.8865(10) . ?
Pt1 C5 1.86(2) . ?
Pt1 Au1 2.7580(12) . ?
Pt1 Au2 2.7700(11) . ?
Pt1 Pt2 2.8930(11) . ?
Pt1 Pt4 2.8971(11) . ?
Pt4 C1 1.88(3) . ?
Pt4 Pt3 2.7604(11) 2_666 ?
Pt4 Au2 2.7645(11) . ?
Pt4 Pt6 2.8187(11) 2_666 ?
Pt4 Pt2 2.8681(11) . ?
Pt2 C2 1.89(2) . ?
Pt2 Au1 2.7608(11) . ?
Pt2 Au2 2.8096(12) . ?
Pt2 Pt5 2.8568(10) 2_666 ?
Pt2 Pt6 2.8574(10) 2_666 ?
Au1 P1 2.249(6) . ?
Au1 Au2 3.1307(13) . ?
Au2 P2 2.245(6) . ?
P1 C18 1.80(3) . ?
P1 C20 1.82(3) . ?
P1 C15 1.83(3) . ?
P4 C25 1.79(2) . ?
P4 C6 1.83(2) . ?
P4 C9 1.83(3) . ?
P3 C19 1.82(2) . ?
P3 C8 1.85(2) . ?
P3 C16 1.86(2) . ?
P2 C24 1.80(3) . ?
P2 C17 1.84(3) . ?
P2 C26 1.86(3) . ?
C6 C7 1.36(3) . ?
C6 C13 1.38(4) . ?
C4 O4 1.17(3) . ?
C7 C14 1.41(4) . ?
C8 C10 1.30(3) . ?
C8 C22 1.40(3) . ?
C9 C54 1.37(4) . ?
C9 C52 1.41(4) . ?
C10 C21 1.37(3) . ?
C11 C56 1.31(4) . ?
C11 C52 1.48(4) . ?
C12 C27 1.25(4) . ?
C12 C14 1.40(4) . ?
C13 C27 1.42(4) . ?
C15 C62 1.30(4) . ?
C15 C37 1.36(4) . ?
C16 C45 1.38(3) . ?
C16 C70 1.40(4) . ?
C17 C73 1.31(4) . ?
C17 C39 1.34(4) . ?
C18 C72 1.28(4) . ?
C18 C58 1.36(4) . ?
C19 C38 1.37(3) . ?
C19 C50 1.39(3) . ?
C20 C23 1.30(3) . ?
C20 C67 1.34(5) . ?
C21 C28 1.38(3) . ?
C22 C76 1.41(4) . ?
C23 C33 1.33(4) . ?
C24 C51 1.37(4) . ?
C24 C31 1.42(3) . ?
C25 C29 1.41(3) . ?
C25 C48 1.42(3) . ?
O2 C2 1.13(2) . ?
C26 C46 1.31(4) . ?
C26 C57 1.40(4) . ?
C28 C76 1.37(4) . ?
C29 C30 1.39(4) . ?
C30 C63 1.33(4) . ?
C31 C61 1.40(4) . ?
C32 C35 1.33(4) . ?
C32 C38 1.41(4) . ?
C33 C34 1.38(4) . ?
C34 C47 1.34(4) . ?
C35 C36 1.43(4) . ?
C36 C50 1.38(4) . ?
C37 C68 1.43(4) . ?
C39 C43 1.38(4) . ?
C40 C42 1.35(4) . ?
C40 C66 1.43(4) . ?
C41 C73 1.32(4) . ?
C41 C44 1.39(4) . ?
C42 C46 1.43(4) . ?
C43 C44 1.43(4) . ?
C45 C75 1.45(5) . ?
C47 C67 1.54(5) . ?
C48 C59 1.35(4) . ?
O3 C3 1.16(3) . ?
O1 C1 1.13(3) . ?
C49 C69 1.27(4) . ?
C49 C51 1.36(4) . ?
C53 C55 1.17(5) . ?
C53 C77 1.45(5) . ?
C54 C60 1.33(4) . ?
C55 C58 1.46(5) . ?
C56 C60 1.32(4) . ?
C57 C66 1.39(4) . ?
C59 C63 1.39(4) . ?
C61 C69 1.37(4) . ?
C62 C74 1.46(5) . ?
O5 C5 1.17(2) . ?
C64 C68 1.29(4) . ?
C64 C74 1.35(5) . ?
C65 C71 1.34(4) . ?
C65 C70 1.46(5) . ?
C71 C75 1.33(5) . ?
C72 C77 1.39(4) . ?
